data_9014884
loop_
_publ_author_name
'Fischer, R. X.'
'Tillmanns, E.'

_publ_section_title
;
 Die Kristallstrukturen von naturlichem Na2Ca2Si3O9
 vom Mt.Shaheru (Zaire) und aus dem Mayener Feld (Eifel)
 Note: this is the high-temperature form of combeite
;
_journal_name_full 'Neues Jahrbuch fur Mineralogie, Monatshefte'
_journal_page_first 49
_journal_page_last 59
_journal_volume 1983
_journal_year 1983
_chemical_compound_source 'Mt. Shaheru, Zaire'
_chemical_formula_sum 'Ca4 Na4 O18 Si6'
_chemical_name_mineral Combeite
_space_group_IT_number 166
_symmetry_space_group_name_Hall '-R 3 2"'
_symmetry_space_group_name_H-M 'R -3 m :H'
_cell_angle_alpha 90
_cell_angle_beta 90
_cell_angle_gamma 120
_cell_length_a 10.429
_cell_length_b 10.429
_cell_length_c 13.149
_cell_formula_units_Z 3
_cell_volume 1238.536
_database_code_amcsd 0019535
_exptl_crystal_density_diffrn 2.851
_cod_original_sg_symbol_H-M 'R -3 m'
_cod_original_formula_sum 'Na4 Ca4 Si6 O18'
_cod_database_code 9014884

loop_
_space_group_symop_operation_xyz
x,y,z
2/3+x,1/3+y,1/3+z
1/3+x,2/3+y,2/3+z
x,x-y,z
2/3+x,1/3+x-y,1/3+z
1/3+x,2/3+x-y,2/3+z
y,x,-z
2/3+y,1/3+x,1/3-z
1/3+y,2/3+x,2/3-z
-x+y,y,z
2/3-x+y,1/3+y,1/3+z
1/3-x+y,2/3+y,2/3+z
-x,-x+y,-z
2/3-x,1/3-x+y,1/3-z
1/3-x,2/3-x+y,2/3-z
-y,-x,z
2/3-y,1/3-x,1/3+z
1/3-y,2/3-x,2/3+z
x-y,-y,-z
2/3+x-y,1/3-y,1/3-z
1/3+x-y,2/3-y,2/3-z
y,-x+y,-z
2/3+y,1/3-x+y,1/3-z
1/3+y,2/3-x+y,2/3-z
-x+y,-x,z
2/3-x+y,1/3-x,1/3+z
1/3-x+y,2/3-x,2/3+z
-x,-y,-z
2/3-x,1/3-y,1/3-z
1/3-x,2/3-y,2/3-z
-y,x-y,z
2/3-y,1/3+x-y,1/3+z
1/3-y,2/3+x-y,2/3+z
x-y,x,-z
2/3+x-y,1/3+x,1/3-z
1/3+x-y,2/3+x,2/3-z

loop_
_atom_site_label
_atom_site_fract_x
_atom_site_fract_y
_atom_site_fract_z
_atom_site_occupancy
_atom_site_U_iso_or_equiv
Na1 0.50000 0.00000 0.00000 1.00000 0.02660
Na2 0.00000 0.00000 0.25040 0.50000 0.01001
Ca1 0.50000 0.00000 0.50000 1.00000 0.02546
Ca2 0.00000 0.00000 0.00000 1.00000 0.00684
Si 0.84900 0.69800 0.43580 1.00000 0.01381
O1 0.25240 0.00000 0.50000 1.00000 0.04433
O2 0.76110 0.52220 0.44540 1.00000 0.03420
O3 0.88500 0.77000 0.32600 1.00000 0.03040

loop_
_cod_related_entry_id
_cod_related_entry_database
_cod_related_entry_code
1 AMCSD 0019535
